data_7130958
loop_
_publ_author_name
'Saha, Suchismita'
'Kundu, Sohom'
'Biswas, Pronay Kumar'
'Bolte, Michael'
'Schmittel, Michael'

_publ_section_title
;
 Dynamics of the alkyne \\rightarrow copper(i) interaction and its use in
 a heteroleptic four-component catalytic rotor
;
_journal_name_full 'Chemical Communications'
_journal_paper_doi 10.1039/D2CC04497H
_journal_year 2022
_chemical_formula_moiety 'C39 H35 Cu I N2 O, F6 P'
_chemical_formula_sum 'C39 H35 Cu F6 I N2 O P'
_chemical_formula_weight 883.10
_space_group_crystal_system triclinic
_space_group_IT_number 2
_space_group_name_Hall '-P 1'
_space_group_name_H-M_alt 'P -1'
_atom_sites_solution_hydrogens mixed
_atom_sites_solution_primary direct
_audit_creation_method SHELXL-2018/3
_audit_update_record
;
2022-08-11 deposited with the CCDC.	2022-10-28 downloaded from the CCDC.
;
_cell_angle_alpha 91.434(4)
_cell_angle_beta 103.968(4)
_cell_angle_gamma 100.004(4)
_cell_formula_units_Z 2
_cell_length_a 11.2316(6)
_cell_length_b 12.5683(7)
_cell_length_c 14.3333(7)
_cell_measurement_reflns_used 29992
_cell_measurement_temperature 173(2)
_cell_measurement_theta_max 26.9
_cell_measurement_theta_min 3.08
_cell_volume 1928.89(18)
_computing_cell_refinement 'X-Area (Stoe & Cie, 2001)'
_computing_data_collection 'X-Area (Stoe & Cie, 2001)'
_computing_data_reduction 'X-Area (Stoe & Cie, 2001)'
_computing_molecular_graphics 'XP in SHELXTL-Plus (Sheldrick, 2008)'
_computing_publication_material SHELXL
_computing_structure_refinement 'SHELXL (Sheldrick, 2008)'
_computing_structure_solution 'SHELXS (Sheldrick, 2008)'
_diffrn_ambient_temperature 173(2)
_diffrn_measured_fraction_theta_full 0.998
_diffrn_measured_fraction_theta_max 0.998
_diffrn_measurement_device_type 'STOE IPDS II two-circle-diffractometer'
_diffrn_measurement_method \w
_diffrn_radiation_type MoK\a
_diffrn_radiation_wavelength 0.71073
_diffrn_reflns_av_R_equivalents 0.0588
_diffrn_reflns_av_unetI/netI 0.0330
_diffrn_reflns_Laue_measured_fraction_full 0.998
_diffrn_reflns_Laue_measured_fraction_max 0.998
_diffrn_reflns_limit_h_max 13
_diffrn_reflns_limit_h_min -13
_diffrn_reflns_limit_k_max 14
_diffrn_reflns_limit_k_min -14
_diffrn_reflns_limit_l_max 17
_diffrn_reflns_limit_l_min -17
_diffrn_reflns_number 29992
_diffrn_reflns_point_group_measured_fraction_full 0.998
_diffrn_reflns_point_group_measured_fraction_max 0.998
_diffrn_reflns_theta_full 25.000
_diffrn_reflns_theta_max 25.027
_diffrn_reflns_theta_min 3.266
_diffrn_source 'Genix 3D I\mS microfocus X-ray source'
_exptl_absorpt_coefficient_mu 1.469
_exptl_absorpt_correction_T_max 1.000
_exptl_absorpt_correction_T_min 0.609
_exptl_absorpt_correction_type multi-scan
_exptl_absorpt_process_details 'X-Area (Stoe & Cie, 2001)'
_exptl_crystal_colour colourless
_exptl_crystal_density_diffrn 1.520
_exptl_crystal_description plate
_exptl_crystal_F_000 884
_exptl_crystal_size_max 0.120
_exptl_crystal_size_mid 0.110
_exptl_crystal_size_min 0.020
_refine_diff_density_max 0.630
_refine_diff_density_min -1.254
_refine_diff_density_rms 0.115
_refine_ls_extinction_method none
_refine_ls_goodness_of_fit_ref 1.036
_refine_ls_hydrogen_treatment mixed
_refine_ls_matrix_type full
_refine_ls_number_parameters 525
_refine_ls_number_reflns 6784
_refine_ls_number_restraints 93
_refine_ls_restrained_S_all 1.037
_refine_ls_R_factor_all 0.0646
_refine_ls_R_factor_gt 0.0549
_refine_ls_shift/su_max 0.000
_refine_ls_shift/su_mean 0.000
_refine_ls_structure_factor_coef Fsqd
_refine_ls_weighting_details 'w=1/[\s^2^(Fo^2^)+(0.1005P)^2^+3.5318P] where P=(Fo^2^+2Fc^2^)/3'
_refine_ls_weighting_scheme calc
_refine_ls_wR_factor_gt 0.1478
_refine_ls_wR_factor_ref 0.1594
_reflns_Friedel_coverage 0.000
_reflns_number_gt 5725
_reflns_number_total 6784
_reflns_threshold_expression 'I > 2\s(I)'
_cod_data_source_file d2cc04497h2.cif
_cod_data_source_block ms3
_cod_database_code 7130958
_shelx_shelxl_version_number 2018/3
_platon_squeeze_void_probe_radius 1.20
_shelx_space_group_comment
; 
The symmetry employed for this shelxl refinement is uniquely defined 
by the following loop, which should always be used as a source of 
symmetry information in preference to the above space-group names. 
They are only intended as comments. 
;
_shelx_estimated_absorpt_t_min 0.843
_shelx_estimated_absorpt_t_max 0.971

loop_
_space_group_symop_operation_xyz
'x, y, z'
'-x, -y, -z'

loop_
_atom_site_label
_atom_site_type_symbol
_atom_site_fract_x
_atom_site_fract_y
_atom_site_fract_z
_atom_site_U_iso_or_equiv
_atom_site_adp_type
_atom_site_occupancy
_atom_site_site_symmetry_order
_atom_site_calc_flag
_atom_site_refinement_flags_posn
_atom_site_refinement_flags_adp
_atom_site_refinement_flags_occupancy
_atom_site_disorder_assembly
_atom_site_disorder_group
I1 I -0.03885(3) 0.37092(3) -0.09937(3) 0.05807(16) Uani 1 1 d . . . . .
Cu1 Cu 0.62843(4) 0.17958(4) 0.31593(3) 0.02911(16) Uani 1 1 d . . . . .
O1 O 0.5252(3) 0.3574(3) 0.0638(2) 0.0401(7) Uani 1 1 d . . . . .
N1 N 0.7166(3) 0.2684(3) 0.4400(2) 0.0273(7) Uani 1 1 d . . . . .
C2 C 0.7896(3) 0.2103(3) 0.4996(3) 0.0291(8) Uani 1 1 d . . . . .
C3 C 0.8730(3) 0.2542(3) 0.5869(3) 0.0302(9) Uani 1 1 d . . . . .
C4 C 0.8779(4) 0.3646(4) 0.6129(3) 0.0343(9) Uani 1 1 d . . . . .
H4 H 0.934248 0.398804 0.670558 0.041 Uiso 1 1 calc R U . . .
C5 C 0.8006(4) 0.4213(4) 0.5541(3) 0.0335(9) Uani 1 1 d . . . . .
H5 H 0.802513 0.495090 0.571776 0.040 Uiso 1 1 calc R U . . .
C6 C 0.7184(4) 0.3724(3) 0.4678(3) 0.0283(8) Uani 1 1 d . . . . .
C7 C 0.9450(4) 0.1854(4) 0.6460(3) 0.0347(9) Uani 1 1 d . . . . .
H7 H 1.002008 0.215384 0.704848 0.042 Uiso 1 1 calc R U . . .
C8 C 0.9337(4) 0.0796(4) 0.6202(3) 0.0348(9) Uani 1 1 d . . . . .
H8 H 0.982679 0.036316 0.660770 0.042 Uiso 1 1 calc R U . . .
N11 N 0.6912(3) 0.0578(3) 0.3879(2) 0.0274(7) Uani 1 1 d . . . . .
C12 C 0.7768(3) 0.0973(3) 0.4716(3) 0.0267(8) Uani 1 1 d . . . . .
C13 C 0.8478(4) 0.0317(4) 0.5313(3) 0.0319(9) Uani 1 1 d . . . . .
C14 C 0.8279(4) -0.0784(4) 0.5017(3) 0.0361(9) Uani 1 1 d . . . . .
H14 H 0.874099 -0.125560 0.539571 0.043 Uiso 1 1 calc R U . . .
C15 C 0.7409(4) -0.1177(4) 0.4173(3) 0.0378(10) Uani 1 1 d . . . . .
H15 H 0.726882 -0.192310 0.396972 0.045 Uiso 1 1 calc R U . . .
C16 C 0.6729(4) -0.0482(3) 0.3612(3) 0.0311(9) Uani 1 1 d . . . . .
C21 C 0.6280(4) 0.4321(3) 0.4083(3) 0.0296(8) Uani 1 1 d . . . . .
C22 C 0.6700(4) 0.5284(3) 0.3683(3) 0.0338(9) Uani 1 1 d . . . . .
C23 C 0.5824(4) 0.5821(3) 0.3137(3) 0.0358(9) Uani 1 1 d . . . . .
H23 H 0.610606 0.647070 0.286558 0.043 Uiso 1 1 calc R U . . .
C24 C 0.4544(4) 0.5441(4) 0.2972(3) 0.0390(10) Uani 1 1 d . . . . .
C25 C 0.4146(4) 0.4515(4) 0.3393(3) 0.0359(9) Uani 1 1 d . . . . .
H25 H 0.327555 0.425803 0.329563 0.043 Uiso 1 1 calc R U . . .
C26 C 0.4983(4) 0.3941(3) 0.3957(3) 0.0315(9) Uani 1 1 d . . . . .
C27 C 0.8078(4) 0.5709(4) 0.3802(4) 0.0408(10) Uani 1 1 d . . . . .
H27A H 0.845074 0.603414 0.445980 0.061 Uiso 1 1 calc R U . . .
H27B H 0.818665 0.625796 0.334089 0.061 Uiso 1 1 calc R U . . .
H27C H 0.849035 0.511116 0.368409 0.061 Uiso 1 1 calc R U . . .
C28 C 0.3611(5) 0.6020(5) 0.2335(4) 0.0536(13) Uani 1 1 d . . . . .
H28A H 0.331143 0.650236 0.273688 0.080 Uiso 1 1 calc R U . . .
H28B H 0.290375 0.548531 0.196063 0.080 Uiso 1 1 calc R U . . .
H28C H 0.401426 0.644562 0.189459 0.080 Uiso 1 1 calc R U . . .
C29 C 0.4486(4) 0.2976(4) 0.4433(4) 0.0395(10) Uani 1 1 d . . . . .
H29A H 0.359597 0.295133 0.438508 0.059 Uiso 1 1 calc R U . . .
H29B H 0.493987 0.302994 0.511386 0.059 Uiso 1 1 calc R U . . .
H29C H 0.459615 0.231509 0.411320 0.059 Uiso 1 1 calc R U . . .
C31 C 0.5764(4) -0.0869(3) 0.2702(3) 0.0293(8) Uani 1 1 d . . . . .
C32 C 0.4498(4) -0.0973(3) 0.2698(3) 0.0330(9) Uani 1 1 d . . . . .
C33 C 0.3601(4) -0.1250(4) 0.1824(3) 0.0367(10) Uani 1 1 d . . . . .
H33 H 0.274282 -0.131588 0.181589 0.044 Uiso 1 1 calc R U . . .
C34 C 0.3931(4) -0.1432(4) 0.0963(3) 0.0377(10) Uani 1 1 d . . . . .
C35 C 0.5185(4) -0.1338(4) 0.0990(3) 0.0376(10) Uani 1 1 d . . . . .
H35 H 0.542057 -0.146410 0.040869 0.045 Uiso 1 1 calc R U . . .
C36 C 0.6114(4) -0.1065(3) 0.1844(3) 0.0342(9) Uani 1 1 d . . . . .
C37 C 0.4093(5) -0.0769(5) 0.3599(4) 0.0464(12) Uani 1 1 d . . . . .
H37A H 0.445582 -0.122302 0.409656 0.070 Uiso 1 1 calc R U . . .
H37B H 0.317996 -0.094639 0.346216 0.070 Uiso 1 1 calc R U . . .
H37C H 0.437748 -0.000442 0.382847 0.070 Uiso 1 1 calc R U . . .
C38 C 0.2940(5) -0.1707(5) 0.0023(4) 0.0517(13) Uani 1 1 d . . . . .
H38A H 0.281096 -0.248400 -0.015507 0.078 Uiso 1 1 calc R U . . .
H38B H 0.321233 -0.129570 -0.048463 0.078 Uiso 1 1 calc R U . . .
H38C H 0.215660 -0.151905 0.009946 0.078 Uiso 1 1 calc R U . . .
C39 C 0.7470(4) -0.0931(5) 0.1825(4) 0.0485(12) Uani 1 1 d . . . . .
H39A H 0.752848 -0.107233 0.116349 0.073 Uiso 1 1 calc R U . . .
H39B H 0.786791 -0.144356 0.224080 0.073 Uiso 1 1 calc R U . . .
H39C H 0.789503 -0.018955 0.205843 0.073 Uiso 1 1 calc R U . . .
C41 C 0.5251(5) 0.1412(4) 0.1845(3) 0.0399(10) Uani 1 1 d . . . . .
H41 H 0.487(5) 0.067(5) 0.166(4) 0.050(15) Uiso 1 1 d . . . . .
C42 C 0.5570(4) 0.2391(4) 0.1935(3) 0.0342(9) Uani 1 1 d . . . . .
C43 C 0.5782(5) 0.3518(4) 0.1649(3) 0.0386(10) Uani 1 1 d . . . . .
H43A H 0.540219 0.397380 0.202425 0.046 Uiso 1 1 calc R U . . .
H43B H 0.669049 0.380623 0.180140 0.046 Uiso 1 1 calc R U . . .
C51 C 0.3996(4) 0.3587(3) 0.0346(3) 0.0373(10) Uani 1 1 d . . . . .
C52 C 0.3586(5) 0.3849(4) -0.0606(3) 0.0445(11) Uani 1 1 d . . . . .
H52 H 0.415918 0.399669 -0.099821 0.053 Uiso 1 1 calc R U . . .
C53 C 0.2339(5) 0.3892(4) -0.0972(4) 0.0490(12) Uani 1 1 d . . . . .
H53 H 0.205541 0.408510 -0.161316 0.059 Uiso 1 1 calc R U . . .
C54 C 0.1514(5) 0.3657(4) -0.0410(4) 0.0436(11) Uani 1 1 d . . . . .
C55 C 0.1907(5) 0.3405(4) 0.0532(4) 0.0461(11) Uani 1 1 d . . . . .
H55 H 0.132949 0.326296 0.092090 0.055 Uiso 1 1 calc R U . . .
C56 C 0.3155(5) 0.3360(4) 0.0904(3) 0.0451(11) Uani 1 1 d . . . . .
H56 H 0.343188 0.317282 0.154831 0.054 Uiso 1 1 calc R U . . .
P1 P 0.98615(12) 0.28505(12) 0.29104(10) 0.0495(3) Uani 1 1 d D . . . .
F1 F 1.0362(17) 0.3001(11) 0.4029(6) 0.103(5) Uani 0.490(17) 1 d D U P A 1
F2 F 0.8783(17) 0.3428(18) 0.2829(15) 0.158(9) Uani 0.490(17) 1 d D U P A 1
F3 F 0.9508(16) 0.2565(15) 0.1799(7) 0.074(5) Uani 0.490(17) 1 d D U P A 1
F4 F 0.9063(19) 0.1753(11) 0.3058(11) 0.144(9) Uani 0.490(17) 1 d D U P A 1
F5 F 1.0754(12) 0.3887(10) 0.2741(9) 0.077(4) Uani 0.490(17) 1 d D U P A 1
F6 F 1.1065(12) 0.2261(15) 0.2994(13) 0.121(6) Uani 0.490(17) 1 d D U P A 1
F1' F 0.9770(10) 0.3417(10) 0.3932(7) 0.075(3) Uani 0.510(17) 1 d D U P A 2
F2' F 0.8420(9) 0.2856(15) 0.2600(9) 0.098(5) Uani 0.510(17) 1 d D U P A 2
F3' F 0.9828(18) 0.2459(16) 0.1896(8) 0.100(7) Uani 0.510(17) 1 d D U P A 2
F4' F 0.9518(12) 0.1695(8) 0.3238(11) 0.100(5) Uani 0.510(17) 1 d D U P A 2
F5' F 1.017(2) 0.4056(10) 0.2660(14) 0.149(10) Uani 0.510(17) 1 d D U P A 2
F6' F 1.1255(7) 0.2958(16) 0.3401(12) 0.148(7) Uani 0.510(17) 1 d D U P A 2

loop_
_atom_site_aniso_label
_atom_site_aniso_U_11
_atom_site_aniso_U_22
_atom_site_aniso_U_33
_atom_site_aniso_U_23
_atom_site_aniso_U_13
_atom_site_aniso_U_12
I1 0.0469(2) 0.0702(3) 0.0476(2) -0.00064(18) -0.00479(16) 0.00940(18)
Cu1 0.0263(3) 0.0264(3) 0.0289(3) 0.0016(2) -0.0006(2) -0.00024(19)
O1 0.0420(18) 0.0369(17) 0.0370(17) 0.0050(13) 0.0042(14) 0.0036(13)
N1 0.0212(16) 0.0260(17) 0.0315(18) 0.0021(13) 0.0035(13) -0.0004(13)
C2 0.0182(18) 0.033(2) 0.033(2) 0.0018(17) 0.0057(16) -0.0020(15)
C3 0.0175(18) 0.039(2) 0.030(2) 0.0009(17) 0.0032(15) -0.0020(16)
C4 0.0212(19) 0.045(2) 0.031(2) -0.0038(18) 0.0030(16) -0.0020(17)
C5 0.023(2) 0.036(2) 0.037(2) -0.0064(18) 0.0043(17) -0.0012(16)
C6 0.0218(18) 0.030(2) 0.031(2) -0.0010(16) 0.0084(16) -0.0017(15)
C7 0.0218(19) 0.046(3) 0.031(2) -0.0001(18) 0.0005(16) -0.0007(17)
C8 0.0217(19) 0.040(2) 0.039(2) 0.0050(18) 0.0001(17) 0.0048(17)
N11 0.0227(16) 0.0274(17) 0.0282(17) 0.0024(13) 0.0034(13) -0.0016(13)
C12 0.0193(18) 0.0265(19) 0.032(2) 0.0019(16) 0.0057(15) -0.0002(14)
C13 0.0212(19) 0.039(2) 0.034(2) 0.0037(17) 0.0050(16) 0.0015(16)
C14 0.030(2) 0.034(2) 0.042(2) 0.0071(18) 0.0036(18) 0.0055(17)
C15 0.034(2) 0.033(2) 0.042(3) 0.0019(18) 0.0032(19) 0.0039(18)
C16 0.025(2) 0.030(2) 0.037(2) 0.0034(17) 0.0072(17) 0.0023(16)
C21 0.0257(19) 0.029(2) 0.030(2) -0.0027(16) 0.0036(16) -0.0003(16)
C22 0.031(2) 0.030(2) 0.035(2) -0.0031(17) 0.0056(17) -0.0032(17)
C23 0.044(2) 0.022(2) 0.038(2) -0.0020(17) 0.0076(19) 0.0014(17)
C24 0.039(2) 0.033(2) 0.045(3) 0.0006(19) 0.004(2) 0.0143(19)
C25 0.029(2) 0.034(2) 0.042(2) -0.0016(18) 0.0060(18) 0.0035(17)
C26 0.027(2) 0.032(2) 0.032(2) -0.0015(17) 0.0053(16) -0.0001(16)
C27 0.034(2) 0.038(2) 0.044(3) 0.003(2) 0.0063(19) -0.0057(19)
C28 0.049(3) 0.049(3) 0.063(3) 0.009(2) 0.007(3) 0.018(2)
C29 0.026(2) 0.039(2) 0.051(3) 0.009(2) 0.0081(19) -0.0009(18)
C31 0.028(2) 0.0208(19) 0.036(2) -0.0004(16) 0.0041(17) 0.0008(15)
C32 0.031(2) 0.029(2) 0.038(2) 0.0026(17) 0.0101(18) -0.0005(16)
C33 0.028(2) 0.035(2) 0.040(2) 0.0002(18) 0.0025(18) -0.0046(17)
C34 0.034(2) 0.037(2) 0.035(2) -0.0035(18) 0.0014(18) -0.0010(18)
C35 0.031(2) 0.043(3) 0.035(2) -0.0047(19) 0.0044(18) 0.0038(19)
C36 0.026(2) 0.031(2) 0.041(2) -0.0045(18) 0.0051(18) 0.0002(16)
C37 0.033(2) 0.062(3) 0.040(3) 0.001(2) 0.010(2) -0.004(2)
C38 0.032(2) 0.074(4) 0.040(3) -0.008(2) -0.002(2) 0.003(2)
C39 0.030(2) 0.064(3) 0.048(3) -0.009(2) 0.007(2) 0.005(2)
C41 0.045(3) 0.029(2) 0.038(2) 0.0012(18) -0.002(2) 0.0038(19)
C42 0.035(2) 0.034(2) 0.028(2) 0.0015(17) -0.0008(17) 0.0037(18)
C43 0.044(3) 0.031(2) 0.034(2) 0.0034(18) 0.0014(19) 0.0015(19)
C51 0.041(2) 0.030(2) 0.035(2) 0.0031(17) -0.0001(19) 0.0033(18)
C52 0.052(3) 0.045(3) 0.032(2) 0.007(2) 0.008(2) 0.000(2)
C53 0.056(3) 0.048(3) 0.033(2) 0.012(2) -0.004(2) 0.002(2)
C54 0.045(3) 0.038(3) 0.040(3) 0.001(2) 0.000(2) 0.004(2)
C55 0.046(3) 0.054(3) 0.040(3) 0.009(2) 0.011(2) 0.009(2)
C56 0.049(3) 0.056(3) 0.029(2) 0.008(2) 0.005(2) 0.011(2)
P1 0.0387(7) 0.0551(8) 0.0440(7) 0.0015(6) 0.0060(6) -0.0136(6)
F1 0.153(14) 0.102(8) 0.036(4) 0.000(4) -0.006(6) 0.015(8)
F2 0.114(13) 0.186(19) 0.202(19) -0.049(14) 0.066(13) 0.071(13)
F3 0.079(8) 0.083(8) 0.038(5) -0.009(5) -0.013(5) -0.005(6)
F4 0.177(16) 0.124(13) 0.112(11) -0.025(9) 0.093(12) -0.099(11)
F5 0.081(7) 0.074(8) 0.056(5) -0.008(5) 0.018(5) -0.043(6)
F6 0.082(8) 0.134(12) 0.157(13) 0.071(10) 0.016(8) 0.062(8)
F1' 0.063(6) 0.095(8) 0.058(5) -0.026(5) 0.021(4) -0.010(4)
F2' 0.061(6) 0.156(13) 0.080(7) 0.007(7) 0.001(5) 0.055(7)
F3' 0.106(12) 0.110(11) 0.096(11) -0.036(9) 0.074(10) -0.016(8)
F4' 0.103(8) 0.046(6) 0.127(10) 0.036(6) -0.019(7) 0.011(5)
F5' 0.24(3) 0.050(6) 0.123(11) 0.016(6) 0.021(15) -0.028(10)
F6' 0.028(4) 0.167(14) 0.226(17) -0.051(13) 0.012(6) -0.011(6)

loop_
_atom_type_symbol
_atom_type_description
_atom_type_scat_dispersion_real
_atom_type_scat_dispersion_imag
_atom_type_scat_source
C C 0.0033 0.0016 'International Tables Vol C Tables 4.2.6.8 and 6.1.1.4'
H H 0.0000 0.0000 'International Tables Vol C Tables 4.2.6.8 and 6.1.1.4'
Cu Cu 0.3201 1.2651 'International Tables Vol C Tables 4.2.6.8 and 6.1.1.4'
I I -0.4742 1.8119 'International Tables Vol C Tables 4.2.6.8 and 6.1.1.4'
N N 0.0061 0.0033 'International Tables Vol C Tables 4.2.6.8 and 6.1.1.4'
O O 0.0106 0.0060 'International Tables Vol C Tables 4.2.6.8 and 6.1.1.4'
P P 0.1023 0.0942 'International Tables Vol C Tables 4.2.6.8 and 6.1.1.4'
F F 0.0171 0.0103 'International Tables Vol C Tables 4.2.6.8 and 6.1.1.4'

loop_
_geom_angle_atom_site_label_1
_geom_angle_atom_site_label_2
_geom_angle_atom_site_label_3
_geom_angle
_geom_angle_site_symmetry_1
_geom_angle_site_symmetry_3
_geom_angle_publ_flag
C41 Cu1 C42 36.04(19) . . ?
C41 Cu1 N11 116.07(17) . . ?
C42 Cu1 N11 150.02(16) . . ?
C41 Cu1 N1 160.12(17) . . ?
C42 Cu1 N1 124.99(16) . . ?
N11 Cu1 N1 83.71(13) . . ?
C51 O1 C43 117.6(4) . . ?
C6 N1 C2 118.8(3) . . ?
C6 N1 Cu1 131.0(3) . . ?
C2 N1 Cu1 110.1(3) . . ?
N1 C2 C3 123.4(4) . . ?
N1 C2 C12 117.2(4) . . ?
C3 C2 C12 119.4(4) . . ?
C2 C3 C4 117.1(4) . . ?
C2 C3 C7 119.2(4) . . ?
C4 C3 C7 123.7(4) . . ?
C5 C4 C3 119.1(4) . . ?
C5 C4 H4 120.4 . . ?
C3 C4 H4 120.4 . . ?
C4 C5 C6 121.0(4) . . ?
C4 C5 H5 119.5 . . ?
C6 C5 H5 119.5 . . ?
N1 C6 C5 120.5(4) . . ?
N1 C6 C21 118.9(3) . . ?
C5 C6 C21 120.5(4) . . ?
C8 C7 C3 121.8(4) . . ?
C8 C7 H7 119.1 . . ?
C3 C7 H7 119.1 . . ?
C7 C8 C13 120.5(4) . . ?
C7 C8 H8 119.8 . . ?
C13 C8 H8 119.8 . . ?
C16 N11 C12 118.9(3) . . ?
C16 N11 Cu1 130.4(3) . . ?
C12 N11 Cu1 110.1(3) . . ?
N11 C12 C13 122.7(4) . . ?
N11 C12 C2 117.1(3) . . ?
C13 C12 C2 120.1(4) . . ?
C14 C13 C12 117.4(4) . . ?
C14 C13 C8 123.6(4) . . ?
C12 C13 C8 119.1(4) . . ?
C15 C14 C13 119.5(4) . . ?
C15 C14 H14 120.3 . . ?
C13 C14 H14 120.3 . . ?
C14 C15 C16 120.4(4) . . ?
C14 C15 H15 119.8 . . ?
C16 C15 H15 119.8 . . ?
N11 C16 C15 121.1(4) . . ?
N11 C16 C31 116.4(4) . . ?
C15 C16 C31 122.5(4) . . ?
C22 C21 C26 120.0(4) . . ?
C22 C21 C6 120.6(4) . . ?
C26 C21 C6 119.3(4) . . ?
C23 C22 C21 118.8(4) . . ?
C23 C22 C27 119.9(4) . . ?
C21 C22 C27 121.3(4) . . ?
C22 C23 C24 122.2(4) . . ?
C22 C23 H23 118.9 . . ?
C24 C23 H23 118.9 . . ?
C25 C24 C23 118.3(4) . . ?
C25 C24 C28 120.7(4) . . ?
C23 C24 C28 120.9(4) . . ?
C24 C25 C26 122.2(4) . . ?
C24 C25 H25 118.9 . . ?
C26 C25 H25 118.9 . . ?
C25 C26 C21 118.4(4) . . ?
C25 C26 C29 119.2(4) . . ?
C21 C26 C29 122.3(4) . . ?
C22 C27 H27A 109.5 . . ?
C22 C27 H27B 109.5 . . ?
H27A C27 H27B 109.5 . . ?
C22 C27 H27C 109.5 . . ?
H27A C27 H27C 109.5 . . ?
H27B C27 H27C 109.5 . . ?
C24 C28 H28A 109.5 . . ?
C24 C28 H28B 109.5 . . ?
H28A C28 H28B 109.5 . . ?
C24 C28 H28C 109.5 . . ?
H28A C28 H28C 109.5 . . ?
H28B C28 H28C 109.5 . . ?
C26 C29 H29A 109.5 . . ?
C26 C29 H29B 109.5 . . ?
H29A C29 H29B 109.5 . . ?
C26 C29 H29C 109.5 . . ?
H29A C29 H29C 109.5 . . ?
H29B C29 H29C 109.5 . . ?
C32 C31 C36 120.3(4) . . ?
C32 C31 C16 119.1(4) . . ?
C36 C31 C16 120.5(4) . . ?
C33 C32 C31 118.8(4) . . ?
C33 C32 C37 119.6(4) . . ?
C31 C32 C37 121.7(4) . . ?
C34 C33 C32 121.8(4) . . ?
C34 C33 H33 119.1 . . ?
C32 C33 H33 119.1 . . ?
C35 C34 C33 118.3(4) . . ?
C35 C34 C38 121.0(4) . . ?
C33 C34 C38 120.7(4) . . ?
C34 C35 C36 122.0(4) . . ?
C34 C35 H35 119.0 . . ?
C36 C35 H35 119.0 . . ?
C35 C36 C31 118.9(4) . . ?
C35 C36 C39 119.7(4) . . ?
C31 C36 C39 121.3(4) . . ?
C32 C37 H37A 109.5 . . ?
C32 C37 H37B 109.5 . . ?
H37A C37 H37B 109.5 . . ?
C32 C37 H37C 109.5 . . ?
H37A C37 H37C 109.5 . . ?
H37B C37 H37C 109.5 . . ?
C34 C38 H38A 109.5 . . ?
C34 C38 H38B 109.5 . . ?
H38A C38 H38B 109.5 . . ?
C34 C38 H38C 109.5 . . ?
H38A C38 H38C 109.5 . . ?
H38B C38 H38C 109.5 . . ?
C36 C39 H39A 109.5 . . ?
C36 C39 H39B 109.5 . . ?
H39A C39 H39B 109.5 . . ?
C36 C39 H39C 109.5 . . ?
H39A C39 H39C 109.5 . . ?
H39B C39 H39C 109.5 . . ?
C42 C41 Cu1 72.5(3) . . ?
C42 C41 H41 168(3) . . ?
Cu1 C41 H41 119(3) . . ?
C41 C42 C43 158.5(5) . . ?
C41 C42 Cu1 71.5(3) . . ?
C43 C42 Cu1 129.3(3) . . ?
O1 C43 C42 111.3(4) . . ?
O1 C43 H43A 109.4 . . ?
C42 C43 H43A 109.4 . . ?
O1 C43 H43B 109.4 . . ?
C42 C43 H43B 109.4 . . ?
H43A C43 H43B 108.0 . . ?
O1 C51 C56 125.5(4) . . ?
O1 C51 C52 114.6(4) . . ?
C56 C51 C52 119.8(4) . . ?
C53 C52 C51 119.4(5) . . ?
C53 C52 H52 120.3 . . ?
C51 C52 H52 120.3 . . ?
C54 C53 C52 120.1(4) . . ?
C54 C53 H53 120.0 . . ?
C52 C53 H53 120.0 . . ?
C53 C54 C55 121.1(5) . . ?
C53 C54 I1 119.2(4) . . ?
C55 C54 I1 119.7(4) . . ?
C54 C55 C56 119.2(5) . . ?
C54 C55 H55 120.4 . . ?
C56 C55 H55 120.4 . . ?
C51 C56 C55 120.4(4) . . ?
C51 C56 H56 119.8 . . ?
C55 C56 H56 119.8 . . ?
F3' P1 F6' 101.0(9) . . ?
F3' P1 F4' 94.3(9) . . ?
F6' P1 F4' 93.7(8) . . ?
F2 P1 F4 92.1(10) . . ?
F2 P1 F1 97.5(9) . . ?
F4 P1 F1 87.4(7) . . ?
F2 P1 F5 93.1(10) . . ?
F4 P1 F5 174.5(9) . . ?
F1 P1 F5 93.4(6) . . ?
F2 P1 F3 91.7(9) . . ?
F4 P1 F3 90.4(8) . . ?
F1 P1 F3 170.6(9) . . ?
F5 P1 F3 88.0(7) . . ?
F3' P1 F5' 90.7(9) . . ?
F6' P1 F5' 86.8(9) . . ?
F4' P1 F5' 174.9(10) . . ?
F3' P1 F2' 90.3(8) . . ?
F6' P1 F2' 168.6(8) . . ?
F4' P1 F2' 87.1(7) . . ?
F5' P1 F2' 91.4(10) . . ?
F2 P1 F6 178.0(10) . . ?
F4 P1 F6 89.8(9) . . ?
F1 P1 F6 82.5(8) . . ?
F5 P1 F6 84.9(7) . . ?
F3 P1 F6 88.3(8) . . ?
F3' P1 F1' 171.0(9) . . ?
F6' P1 F1' 85.0(7) . . ?
F4' P1 F1' 92.1(7) . . ?
F5' P1 F1' 82.9(8) . . ?
F2' P1 F1' 83.6(6) . . ?

loop_
_geom_bond_atom_site_label_1
_geom_bond_atom_site_label_2
_geom_bond_distance
_geom_bond_site_symmetry_2
_geom_bond_publ_flag
I1 C54 2.111(5) . ?
Cu1 C41 1.958(5) . ?
Cu1 C42 1.969(4) . ?
Cu1 N11 2.002(3) . ?
Cu1 N1 2.013(3) . ?
O1 C51 1.374(6) . ?
O1 C43 1.437(5) . ?
N1 C6 1.353(5) . ?
N1 C2 1.355(5) . ?
C2 C3 1.403(6) . ?
C2 C12 1.440(6) . ?
C3 C4 1.416(6) . ?
C3 C7 1.438(6) . ?
C4 C5 1.365(6) . ?
C4 H4 0.9500 . ?
C5 C6 1.405(6) . ?
C5 H5 0.9500 . ?
C6 C21 1.483(6) . ?
C7 C8 1.347(6) . ?
C7 H7 0.9500 . ?
C8 C13 1.443(6) . ?
C8 H8 0.9500 . ?
N11 C16 1.343(5) . ?
N11 C12 1.362(5) . ?
C12 C13 1.408(6) . ?
C13 C14 1.401(6) . ?
C14 C15 1.376(6) . ?
C14 H14 0.9500 . ?
C15 C16 1.401(6) . ?
C15 H15 0.9500 . ?
C16 C31 1.488(6) . ?
C21 C22 1.409(6) . ?
C21 C26 1.418(6) . ?
C22 C23 1.386(6) . ?
C22 C27 1.514(6) . ?
C23 C24 1.394(7) . ?
C23 H23 0.9500 . ?
C24 C25 1.379(7) . ?
C24 C28 1.516(7) . ?
C25 C26 1.398(6) . ?
C25 H25 0.9500 . ?
C26 C29 1.496(6) . ?
C27 H27A 0.9800 . ?
C27 H27B 0.9800 . ?
C27 H27C 0.9800 . ?
C28 H28A 0.9800 . ?
C28 H28B 0.9800 . ?
C28 H28C 0.9800 . ?
C29 H29A 0.9800 . ?
C29 H29B 0.9800 . ?
C29 H29C 0.9800 . ?
C31 C32 1.403(6) . ?
C31 C36 1.407(6) . ?
C32 C33 1.397(6) . ?
C32 C37 1.501(6) . ?
C33 C34 1.397(7) . ?
C33 H33 0.9500 . ?
C34 C35 1.384(6) . ?
C34 C38 1.514(6) . ?
C35 C36 1.394(6) . ?
C35 H35 0.9500 . ?
C36 C39 1.510(6) . ?
C37 H37A 0.9800 . ?
C37 H37B 0.9800 . ?
C37 H37C 0.9800 . ?
C38 H38A 0.9800 . ?
C38 H38B 0.9800 . ?
C38 H38C 0.9800 . ?
C39 H39A 0.9800 . ?
C39 H39B 0.9800 . ?
C39 H39C 0.9800 . ?
C41 C42 1.215(6) . ?
C41 H41 0.96(6) . ?
C42 C43 1.479(6) . ?
C43 H43A 0.9900 . ?
C43 H43B 0.9900 . ?
C51 C56 1.377(7) . ?
C51 C52 1.398(6) . ?
C52 C53 1.383(8) . ?
C52 H52 0.9500 . ?
C53 C54 1.369(8) . ?
C53 H53 0.9500 . ?
C54 C55 1.378(7) . ?
C55 C56 1.386(7) . ?
C55 H55 0.9500 . ?
C56 H56 0.9500 . ?
P1 F2 1.500(11) . ?
P1 F3' 1.513(9) . ?
P1 F6' 1.534(9) . ?
P1 F4' 1.551(8) . ?
P1 F4 1.558(9) . ?
P1 F1 1.560(8) . ?
P1 F5 1.562(8) . ?
P1 F3 1.562(9) . ?
P1 F5' 1.566(11) . ?
P1 F2' 1.574(9) . ?
P1 F6 1.632(9) . ?
P1 F1' 1.645(7) . ?

loop_
_geom_torsion_atom_site_label_1
_geom_torsion_atom_site_label_2
_geom_torsion_atom_site_label_3
_geom_torsion_atom_site_label_4
_geom_torsion
_geom_torsion_site_symmetry_1
_geom_torsion_site_symmetry_2
_geom_torsion_site_symmetry_3
_geom_torsion_site_symmetry_4
_geom_torsion_publ_flag
C6 N1 C2 C3 -3.8(6) . . . . ?
Cu1 N1 C2 C3 172.8(3) . . . . ?
C6 N1 C2 C12 174.6(3) . . . . ?
Cu1 N1 C2 C12 -8.9(4) . . . . ?
N1 C2 C3 C4 0.9(6) . . . . ?
C12 C2 C3 C4 -177.4(3) . . . . ?
N1 C2 C3 C7 179.0(4) . . . . ?
C12 C2 C3 C7 0.7(6) . . . . ?
C2 C3 C4 C5 1.5(6) . . . . ?
C7 C3 C4 C5 -176.4(4) . . . . ?
C3 C4 C5 C6 -1.1(6) . . . . ?
C2 N1 C6 C5 4.2(5) . . . . ?
Cu1 N1 C6 C5 -171.5(3) . . . . ?
C2 N1 C6 C21 -172.9(3) . . . . ?
Cu1 N1 C6 C21 11.4(5) . . . . ?
C4 C5 C6 N1 -1.8(6) . . . . ?
C4 C5 C6 C21 175.2(4) . . . . ?
C2 C3 C7 C8 -0.6(6) . . . . ?
C4 C3 C7 C8 177.3(4) . . . . ?
C3 C7 C8 C13 -0.1(6) . . . . ?
C16 N11 C12 C13 0.3(6) . . . . ?
Cu1 N11 C12 C13 -172.2(3) . . . . ?
C16 N11 C12 C2 -177.4(3) . . . . ?
Cu1 N11 C12 C2 10.2(4) . . . . ?
N1 C2 C12 N11 -0.8(5) . . . . ?
C3 C2 C12 N11 177.6(3) . . . . ?
N1 C2 C12 C13 -178.5(3) . . . . ?
C3 C2 C12 C13 -0.1(6) . . . . ?
N11 C12 C13 C14 0.2(6) . . . . ?
C2 C12 C13 C14 177.8(4) . . . . ?
N11 C12 C13 C8 -178.1(4) . . . . ?
C2 C12 C13 C8 -0.5(6) . . . . ?
C7 C8 C13 C14 -177.5(4) . . . . ?
C7 C8 C13 C12 0.6(6) . . . . ?
C12 C13 C14 C15 -0.4(6) . . . . ?
C8 C13 C14 C15 177.8(4) . . . . ?
C13 C14 C15 C16 0.2(7) . . . . ?
C12 N11 C16 C15 -0.5(6) . . . . ?
Cu1 N11 C16 C15 170.2(3) . . . . ?
C12 N11 C16 C31 178.9(3) . . . . ?
Cu1 N11 C16 C31 -10.5(5) . . . . ?
C14 C15 C16 N11 0.3(7) . . . . ?
C14 C15 C16 C31 -179.0(4) . . . . ?
N1 C6 C21 C22 -121.3(4) . . . . ?
C5 C6 C21 C22 61.6(5) . . . . ?
N1 C6 C21 C26 61.6(5) . . . . ?
C5 C6 C21 C26 -115.4(4) . . . . ?
C26 C21 C22 C23 -2.5(6) . . . . ?
C6 C21 C22 C23 -179.6(4) . . . . ?
C26 C21 C22 C27 -179.8(4) . . . . ?
C6 C21 C22 C27 3.1(6) . . . . ?
C21 C22 C23 C24 0.1(7) . . . . ?
C27 C22 C23 C24 177.4(4) . . . . ?
C22 C23 C24 C25 1.9(7) . . . . ?
C22 C23 C24 C28 -177.2(5) . . . . ?
C23 C24 C25 C26 -1.3(7) . . . . ?
C28 C24 C25 C26 177.8(4) . . . . ?
C24 C25 C26 C21 -1.1(7) . . . . ?
C24 C25 C26 C29 176.8(4) . . . . ?
C22 C21 C26 C25 3.0(6) . . . . ?
C6 C21 C26 C25 -179.9(4) . . . . ?
C22 C21 C26 C29 -174.8(4) . . . . ?
C6 C21 C26 C29 2.3(6) . . . . ?
N11 C16 C31 C32 -74.1(5) . . . . ?
C15 C16 C31 C32 105.3(5) . . . . ?
N11 C16 C31 C36 102.1(5) . . . . ?
C15 C16 C31 C36 -78.5(5) . . . . ?
C36 C31 C32 C33 -1.5(6) . . . . ?
C16 C31 C32 C33 174.8(4) . . . . ?
C36 C31 C32 C37 -179.9(4) . . . . ?
C16 C31 C32 C37 -3.7(6) . . . . ?
C31 C32 C33 C34 0.5(6) . . . . ?
C37 C32 C33 C34 179.0(4) . . . . ?
C32 C33 C34 C35 0.4(7) . . . . ?
C32 C33 C34 C38 -178.7(5) . . . . ?
C33 C34 C35 C36 -0.3(7) . . . . ?
C38 C34 C35 C36 178.7(5) . . . . ?
C34 C35 C36 C31 -0.6(7) . . . . ?
C34 C35 C36 C39 -177.6(5) . . . . ?
C32 C31 C36 C35 1.6(6) . . . . ?
C16 C31 C36 C35 -174.6(4) . . . . ?
C32 C31 C36 C39 178.5(4) . . . . ?
C16 C31 C36 C39 2.2(6) . . . . ?
Cu1 C41 C42 C43 166.3(13) . . . . ?
C51 O1 C43 C42 81.8(5) . . . . ?
C41 C42 C43 O1 6.9(15) . . . . ?
Cu1 C42 C43 O1 169.9(3) . . . . ?
C43 O1 C51 C56 -12.1(6) . . . . ?
C43 O1 C51 C52 168.4(4) . . . . ?
O1 C51 C52 C53 -179.6(4) . . . . ?
C56 C51 C52 C53 0.9(7) . . . . ?
C51 C52 C53 C54 -1.4(8) . . . . ?
C52 C53 C54 C55 1.9(8) . . . . ?
C52 C53 C54 I1 -179.2(4) . . . . ?
C53 C54 C55 C56 -1.8(8) . . . . ?
I1 C54 C55 C56 179.3(4) . . . . ?
O1 C51 C56 C55 179.6(5) . . . . ?
C52 C51 C56 C55 -0.8(8) . . . . ?
C54 C55 C56 C51 1.3(8) . . . . ?

loop_
_platon_squeeze_void_nr
_platon_squeeze_void_average_x
_platon_squeeze_void_average_y
_platon_squeeze_void_average_z
_platon_squeeze_void_volume
_platon_squeeze_void_count_electrons
_platon_squeeze_void_content
1 -0.000 -0.000 -0.000 174 36 ' '
